data_4035103
loop_
_publ_author_name
'Malek-Adamian, Elise'
'Patrascu, Mihai Burai'
'Jana, Sunit Kumar'
'Mart\'inez-Montero, Sa\'ul'
'Moitessier, Nicolas'
'Damha, Masad J.'

_publ_section_title
;
 Adjusting the Structure of 2'-Modified Nucleosides and Oligonucleotides
 via C4'-\a-F or C4'-\a-OMe Substitution: Synthesis and Conformational
 Analysis.
;
_journal_issue 17
_journal_name_full 'The Journal of organic chemistry'
_journal_page_first 9839
_journal_page_last 9849
_journal_paper_doi 10.1021/acs.joc.8b01329
_journal_volume 83
_journal_year 2018
_chemical_absolute_configuration rmad
_chemical_formula_moiety 'C11 H16 N2 O7'
_chemical_formula_sum 'C11 H16 N2 O7'
_chemical_formula_weight 288.26
_space_group_crystal_system orthorhombic
_space_group_IT_number 19
_space_group_name_Hall 'P 2ac 2ab'
_space_group_name_H-M_alt 'P 21 21 21'
_atom_sites_solution_hydrogens mixed
_atom_sites_solution_primary dual
_audit_creation_date 2017-02-06
_audit_creation_method
;
Olex2 1.2
(compiled 2017.01.04 svn.r3372 for OlexSys, GUI svn.r5292)
;
_cell_angle_alpha 90
_cell_angle_beta 90
_cell_angle_gamma 90
_cell_formula_units_Z 4
_cell_length_a 6.6418(2)
_cell_length_b 9.5458(2)
_cell_length_c 21.8207(5)
_cell_measurement_reflns_used 9984
_cell_measurement_temperature 100
_cell_measurement_theta_max 72.073
_cell_measurement_theta_min 5.057
_cell_volume 1383.46(6)
_computing_cell_refinement 'SAINT v8.34A (Bruker, 2013)'
_computing_data_collection
;
APEX 2 (2013) Bruker AXS Inc., Madison, WI 53719-1173.
;
_computing_data_reduction 'SAINT v8.34A (Bruker, 2013)'
_computing_molecular_graphics 'Olex2 (Dolomanov et al., 2009)'
_computing_publication_material 'Olex2 (Dolomanov et al., 2009)'
_computing_structure_refinement 'XL (Sheldrick, 2008)'
_computing_structure_solution 'XT (Sheldrick, 2015)'
_diffrn_ambient_temperature 100
_diffrn_detector 'CCD area detector'
_diffrn_detector_area_resol_mean 8.3
_diffrn_detector_type 'Bruker APEX2 CCD'
_diffrn_measured_fraction_theta_full 0.968
_diffrn_measured_fraction_theta_max 0.964
_diffrn_measurement_device 'three-circle diffractometer'
_diffrn_measurement_device_type 'Bruker Smart APEX'
_diffrn_measurement_method '\w scans'
_diffrn_radiation_collimation 'Focusing mirrors'
_diffrn_radiation_monochromator 'Quazar MX Mirror Optics'
_diffrn_radiation_probe x-ray
_diffrn_radiation_type CuK\a
_diffrn_radiation_wavelength 1.54178
_diffrn_reflns_av_R_equivalents 0.0367
_diffrn_reflns_av_unetI/netI 0.0201
_diffrn_reflns_Laue_measured_fraction_full 0.968
_diffrn_reflns_Laue_measured_fraction_max 0.964
_diffrn_reflns_limit_h_max 8
_diffrn_reflns_limit_h_min -8
_diffrn_reflns_limit_k_max 10
_diffrn_reflns_limit_k_min -9
_diffrn_reflns_limit_l_max 26
_diffrn_reflns_limit_l_min -26
_diffrn_reflns_number 19084
_diffrn_reflns_point_group_measured_fraction_full 0.975
_diffrn_reflns_point_group_measured_fraction_max 0.969
_diffrn_reflns_theta_full 67.679
_diffrn_reflns_theta_max 72.067
_diffrn_reflns_theta_min 5.057
_diffrn_source 'Microfocus Source'
_diffrn_source_target Cu
_diffrn_source_type 'Incoatec I\mS High Brilliance Microsource'
_exptl_absorpt_coefficient_mu 1.004
_exptl_absorpt_correction_T_max 0.7535
_exptl_absorpt_correction_T_min 0.5558
_exptl_absorpt_correction_type multi-scan
_exptl_absorpt_process_details
'SADABS-2014/5 (Bruker,2014/5) was used for absorption correction. wR2(int) was 0.1154 before and 0.0532 after correction. The Ratio of minimum to maximum transmission is 0.7376. The \l/2 correction factor is 0.00150.'
_exptl_crystal_colour Colorless
_exptl_crystal_colour_primary Colorless
_exptl_crystal_density_diffrn 1.384
_exptl_crystal_description PLATE
_exptl_crystal_F_000 608
_exptl_crystal_size_max 0.3
_exptl_crystal_size_mid 0.14
_exptl_crystal_size_min 0.02
_refine_diff_density_max 0.231
_refine_diff_density_min -0.163
_refine_diff_density_rms 0.044
_refine_ls_abs_structure_details
;
 Flack x determined using 1089 quotients [(I+)-(I-)]/[(I+)+(I-)]
 (Parsons, Flack and Wagner, Acta Cryst. B69 (2013) 249-259).
;
_refine_ls_abs_structure_Flack 0.06(5)
_refine_ls_extinction_method none
_refine_ls_goodness_of_fit_ref 1.053
_refine_ls_hydrogen_treatment mixed
_refine_ls_matrix_type full
_refine_ls_number_parameters 195
_refine_ls_number_reflns 2649
_refine_ls_number_restraints 0
_refine_ls_restrained_S_all 1.053
_refine_ls_R_factor_all 0.0319
_refine_ls_R_factor_gt 0.0317
_refine_ls_shift/su_max 0.000
_refine_ls_shift/su_mean 0.000
_refine_ls_structure_factor_coef Fsqd
_refine_ls_weighting_details 'w=1/[\s^2^(Fo^2^)+(0.0616P)^2^+0.2283P] where P=(Fo^2^+2Fc^2^)/3'
_refine_ls_weighting_scheme calc
_refine_ls_wR_factor_gt 0.0877
_refine_ls_wR_factor_ref 0.0880
_reflns_Friedel_coverage 0.711
_reflns_Friedel_fraction_full 0.985
_reflns_Friedel_fraction_max 0.975
_reflns_number_gt 2623
_reflns_number_total 2649
_reflns_threshold_expression 'I > 2\s(I)'
_cod_data_source_file jo8b01329_si_003.cif
_cod_data_source_block damha6
_cod_depositor_comments
;
The following automatic conversions were performed:

data item '_diffrn_radiation_probe' value 'X-ray' was changed to
'x-ray' in accordance with the
/home/data/users/saulius/crontab/automatic-downloads/current/ACS/lib/dictionaries/cif_core.dic
dictionary named 'cif_core.dic' version 2.4.2 last updated on
2011-04-26.

Automatic conversion script
Id: cif_fix_values 6909 2019-04-08 15:41:33Z antanas 
;
_cod_database_code 4035103
_shelx_shelxl_version_number 2014/7
_shelx_space_group_comment
;
The symmetry employed for this shelxl refinement is uniquely defined
by the following loop, which should always be used as a source of
symmetry information in preference to the above space-group names.
They are only intended as comments.
;
_shelx_estimated_absorpt_t_max 0.980
_shelx_estimated_absorpt_t_min 0.753
_olex2_refinement_description
;
1. Fixed Uiso
 At 1.2 times of:
  All C(H) groups, All C(H,H) groups
 At 1.5 times of:
  All C(H,H,H) groups
2.a Ternary CH refined with riding coordinates:
 C1(H1), C2(H2A), C3(H3A)
2.b Secondary CH2 refined with riding coordinates:
 C5(H5A,H5B)
2.c Aromatic/amide H refined with riding coordinates:
 C8(H8), C9(H9)
2.d Idealised Me refined as rotating group:
 C6(H6A,H6B,H6C), C7(H7A,H7B,H7C)
;
_olex2_submission_special_instructions 'No special instructions were received'

loop_
_space_group_symop_operation_xyz
'x, y, z'
'-x+1/2, -y, z+1/2'
'-x, y+1/2, -z+1/2'
'x+1/2, -y+1/2, -z'

loop_
_atom_site_label
_atom_site_type_symbol
_atom_site_fract_x
_atom_site_fract_y
_atom_site_fract_z
_atom_site_U_iso_or_equiv
_atom_site_adp_type
_atom_site_occupancy
_atom_site_site_symmetry_order
_atom_site_calc_flag
_atom_site_refinement_flags_posn
O1 O 0.5990(2) 0.36630(15) 0.27743(6) 0.0250(3) Uani 1 1 d .
O2 O 0.8924(2) 0.14286(16) 0.37281(6) 0.0279(3) Uani 1 1 d .
O3 O 0.8518(2) 0.09511(16) 0.25225(7) 0.0299(3) Uani 1 1 d .
H3 H 0.829(5) 0.070(4) 0.2139(16) 0.050(9) Uiso 1 1 d .
O4 O 0.5603(2) 0.23795(16) 0.18695(6) 0.0309(3) Uani 1 1 d .
O5 O 0.2773(2) 0.19993(17) 0.32424(7) 0.0324(4) Uani 1 1 d .
H5 H 0.158(5) 0.180(3) 0.3319(13) 0.043(8) Uiso 1 1 d .
O6 O 0.6391(2) 0.72834(17) 0.50592(7) 0.0316(4) Uani 1 1 d .
O7 O 1.0493(2) 0.51378(16) 0.37009(6) 0.0266(3) Uani 1 1 d .
N1 N 0.7174(3) 0.44606(17) 0.37157(7) 0.0233(4) Uani 1 1 d .
N2 N 0.8359(3) 0.61871(19) 0.43713(8) 0.0252(4) Uani 1 1 d .
H2 H 0.926(5) 0.661(3) 0.4513(11) 0.027(6) Uiso 1 1 d .
C1 C 0.7487(3) 0.3430(2) 0.32314(8) 0.0232(4) Uani 1 1 d .
H1 H 0.8860 0.3546 0.3050 0.028 Uiso 1 1 calc R
C2 C 0.7177(3) 0.1919(2) 0.34323(9) 0.0242(4) Uani 1 1 d .
H2A H 0.6000 0.1857 0.3717 0.029 Uiso 1 1 calc R
C3 C 0.6668(3) 0.1212(2) 0.28242(9) 0.0255(4) Uani 1 1 d .
H3A H 0.5887 0.0329 0.2888 0.031 Uiso 1 1 calc R
C4 C 0.5373(3) 0.2352(2) 0.25055(9) 0.0259(4) Uani 1 1 d .
C5 C 0.3112(3) 0.2160(2) 0.26080(10) 0.0274(4) Uani 1 1 d .
H5A H 0.2370 0.2986 0.2453 0.033 Uiso 1 1 calc R
H5B H 0.2630 0.1321 0.2385 0.033 Uiso 1 1 calc R
C6 C 0.8648(4) 0.0062(3) 0.39813(11) 0.0373(5) Uani 1 1 d .
H6A H 0.8287 -0.0594 0.3654 0.056 Uiso 1 1 calc GR
H6B H 0.7568 0.0089 0.4287 0.056 Uiso 1 1 calc GR
H6C H 0.9901 -0.0245 0.4177 0.056 Uiso 1 1 calc GR
C7 C 0.7215(3) 0.3204(2) 0.16226(10) 0.0322(4) Uani 1 1 d .
H7A H 0.7501 0.2899 0.1203 0.048 Uiso 1 1 calc GR
H7B H 0.8422 0.3081 0.1876 0.048 Uiso 1 1 calc GR
H7C H 0.6825 0.4194 0.1621 0.048 Uiso 1 1 calc GR
C8 C 0.5270(3) 0.4640(2) 0.39639(9) 0.0248(4) Uani 1 1 d .
H8 H 0.4193 0.4087 0.3811 0.030 Uiso 1 1 calc R
C9 C 0.4891(3) 0.5563(2) 0.44108(9) 0.0260(4) Uani 1 1 d .
H9 H 0.3568 0.5658 0.4571 0.031 Uiso 1 1 calc R
C10 C 0.6508(3) 0.6414(2) 0.46471(8) 0.0251(4) Uani 1 1 d .
C11 C 0.8797(3) 0.5257(2) 0.39122(8) 0.0227(4) Uani 1 1 d .

loop_
_atom_site_aniso_label
_atom_site_aniso_U_11
_atom_site_aniso_U_22
_atom_site_aniso_U_33
_atom_site_aniso_U_23
_atom_site_aniso_U_13
_atom_site_aniso_U_12
O1 0.0205(7) 0.0280(8) 0.0265(6) -0.0023(5) -0.0038(5) 0.0013(5)
O2 0.0190(7) 0.0339(8) 0.0310(7) 0.0024(6) -0.0026(5) 0.0029(6)
O3 0.0218(7) 0.0381(8) 0.0300(7) -0.0062(6) 0.0011(6) 0.0054(6)
O4 0.0283(8) 0.0374(8) 0.0270(7) -0.0032(6) -0.0008(6) -0.0037(6)
O5 0.0176(7) 0.0426(9) 0.0370(8) 0.0000(6) 0.0024(6) -0.0015(6)
O6 0.0211(7) 0.0394(9) 0.0344(7) -0.0127(6) 0.0013(6) 0.0009(6)
O7 0.0164(6) 0.0343(7) 0.0292(7) -0.0045(6) 0.0023(5) -0.0023(6)
N1 0.0166(7) 0.0286(9) 0.0247(7) -0.0030(6) 0.0009(6) -0.0008(6)
N2 0.0174(8) 0.0304(9) 0.0277(8) -0.0058(6) -0.0017(6) -0.0026(7)
C1 0.0150(8) 0.0297(10) 0.0248(8) -0.0016(7) -0.0009(7) 0.0002(7)
C2 0.0144(8) 0.0302(10) 0.0281(9) -0.0005(7) 0.0011(7) 0.0011(7)
C3 0.0160(9) 0.0279(10) 0.0325(9) -0.0032(8) -0.0004(7) 0.0011(7)
C4 0.0214(9) 0.0278(10) 0.0286(9) -0.0030(7) -0.0010(8) 0.0009(8)
C5 0.0186(9) 0.0292(10) 0.0344(10) -0.0019(7) -0.0024(8) 0.0009(7)
C6 0.0339(11) 0.0376(12) 0.0405(11) 0.0073(9) -0.0006(9) 0.0068(10)
C7 0.0324(10) 0.0340(11) 0.0302(10) -0.0010(8) 0.0062(8) -0.0005(9)
C8 0.0168(9) 0.0297(10) 0.0277(9) 0.0000(7) 0.0000(7) -0.0012(7)
C9 0.0172(9) 0.0324(11) 0.0283(9) -0.0001(8) 0.0011(7) 0.0012(7)
C10 0.0179(8) 0.0316(10) 0.0259(8) -0.0018(8) -0.0006(7) 0.0013(7)
C11 0.0175(9) 0.0269(10) 0.0237(8) 0.0021(7) -0.0009(7) -0.0015(7)

loop_
_atom_type_symbol
_atom_type_description
_atom_type_scat_dispersion_real
_atom_type_scat_dispersion_imag
_atom_type_scat_source
C C 0.0181 0.0091 'International Tables Vol C Tables 4.2.6.8 and 6.1.1.4'
H H 0.0000 0.0000 'International Tables Vol C Tables 4.2.6.8 and 6.1.1.4'
N N 0.0311 0.0180 'International Tables Vol C Tables 4.2.6.8 and 6.1.1.4'
O O 0.0492 0.0322 'International Tables Vol C Tables 4.2.6.8 and 6.1.1.4'

loop_
_geom_angle_atom_site_label_1
_geom_angle_atom_site_label_2
_geom_angle_atom_site_label_3
_geom_angle
C1 O1 C4 110.33(15)
C2 O2 C6 112.06(16)
C3 O3 H3 110(2)
C4 O4 C7 117.73(16)
C5 O5 H5 112(2)
C8 N1 C1 119.78(16)
C8 N1 C11 121.34(16)
C11 N1 C1 118.87(16)
C10 N2 H2 115.1(19)
C11 N2 H2 117(2)
C11 N2 C10 127.41(18)
O1 C1 N1 107.59(15)
O1 C1 H1 110.0
O1 C1 C2 104.77(15)
N1 C1 H1 110.0
N1 C1 C2 114.29(15)
C2 C1 H1 110.0
O2 C2 C1 109.64(15)
O2 C2 H2A 109.9
O2 C2 C3 115.74(16)
C1 C2 H2A 109.9
C1 C2 C3 101.44(16)
C3 C2 H2A 109.9
O3 C3 C2 106.83(15)
O3 C3 H3A 111.5
O3 C3 C4 113.34(16)
C2 C3 H3A 111.5
C2 C3 C4 101.69(15)
C4 C3 H3A 111.5
O1 C4 C3 105.60(15)
O1 C4 C5 108.89(16)
O4 C4 O1 110.92(16)
O4 C4 C3 113.45(16)
O4 C4 C5 104.76(16)
C5 C4 C3 113.23(17)
O5 C5 C4 108.23(16)
O5 C5 H5A 110.1
O5 C5 H5B 110.1
C4 C5 H5A 110.1
C4 C5 H5B 110.1
H5A C5 H5B 108.4
O2 C6 H6A 109.5
O2 C6 H6B 109.5
O2 C6 H6C 109.5
H6A C6 H6B 109.5
H6A C6 H6C 109.5
H6B C6 H6C 109.5
O4 C7 H7A 109.5
O4 C7 H7B 109.5
O4 C7 H7C 109.5
H7A C7 H7B 109.5
H7A C7 H7C 109.5
H7B C7 H7C 109.5
N1 C8 H8 118.7
C9 C8 N1 122.54(18)
C9 C8 H8 118.7
C8 C9 H9 120.3
C8 C9 C10 119.43(17)
C10 C9 H9 120.3
O6 C10 N2 118.71(18)
O6 C10 C9 126.61(18)
N2 C10 C9 114.67(17)
O7 C11 N1 123.25(17)
O7 C11 N2 122.16(18)
N2 C11 N1 114.59(17)

loop_
_geom_bond_atom_site_label_1
_geom_bond_atom_site_label_2
_geom_bond_distance
O1 C1 1.426(2)
O1 C4 1.441(2)
O2 C2 1.407(2)
O2 C6 1.428(3)
O3 H3 0.88(4)
O3 C3 1.416(2)
O4 C4 1.397(2)
O4 C7 1.434(3)
O5 H5 0.84(4)
O5 C5 1.411(3)
O6 C10 1.226(2)
O7 C11 1.222(2)
N1 C1 1.458(2)
N1 C8 1.386(3)
N1 C11 1.387(2)
N2 H2 0.79(3)
N2 C10 1.386(3)
N2 C11 1.370(3)
C1 H1 1.0000
C1 C2 1.522(3)
C2 H2A 1.0000
C2 C3 1.526(3)
C3 H3A 1.0000
C3 C4 1.551(3)
C4 C5 1.530(3)
C5 H5A 0.9900
C5 H5B 0.9900
C6 H6A 0.9800
C6 H6B 0.9800
C6 H6C 0.9800
C7 H7A 0.9800
C7 H7B 0.9800
C7 H7C 0.9800
C8 H8 0.9500
C8 C9 1.338(3)
C9 H9 0.9500
C9 C10 1.442(3)

loop_
_geom_hbond_atom_site_label_D
_geom_hbond_atom_site_label_H
_geom_hbond_atom_site_label_A
_geom_hbond_distance_DH
_geom_hbond_distance_HA
_geom_hbond_distance_DA
_geom_hbond_angle_DHA
_geom_hbond_site_symmetry_A
O3 H3 O7 0.88(4) 2.07(3) 2.857(2) 147(3) 3_745
O5 H5 O2 0.84(4) 2.01(3) 2.821(2) 165(3) 1_455
N2 H2 O6 0.79(3) 2.00(3) 2.781(2) 175(3) 4_566
